data_7207646
loop_
_publ_author_name
'Lin, Jiao-Min'
'Qiu, Yan-Xuan'
'Chen, Wen-Bin'
'Yang, Meng'
'Zhou, Ai-Ju'
'Dong, Wen'
'Tian, Chang-En'

_publ_section_title
;
 Unusual \p&#x2212;--\p&#x2212; stacking interactions between
 5,5&#x2032;-azotetrazolate(AT) anions in six AT based 3d metal
 photochromic complexes
;
_journal_issue 8
_journal_name_full CrystEngComm
_journal_page_first 2779
_journal_paper_doi 10.1039/c2ce06606h
_journal_volume 14
_journal_year 2012
_chemical_formula_sum 'C6 H18 Cu N14 O2'
_chemical_formula_weight 381.89
_chemical_name_systematic
;
?
;
_space_group_IT_number 2
_symmetry_cell_setting triclinic
_symmetry_space_group_name_Hall '-P 1'
_symmetry_space_group_name_H-M 'P -1'
_atom_sites_solution_hydrogens geom
_atom_sites_solution_primary direct
_atom_sites_solution_secondary difmap
_audit_creation_method SHELXL-97
_cell_angle_alpha 77.665(5)
_cell_angle_beta 74.131(4)
_cell_angle_gamma 71.317(4)
_cell_formula_units_Z 2
_cell_length_a 7.9461(6)
_cell_length_b 8.2084(6)
_cell_length_c 12.8870(10)
_cell_measurement_reflns_used 2563
_cell_measurement_temperature 296(2)
_cell_measurement_theta_max 27.69
_cell_measurement_theta_min 1.66
_cell_volume 758.55(10)
_computing_cell_refinement 'Bruker SMART'
_computing_data_collection 'Bruker SMART'
_computing_data_reduction 'Bruker SMART'
_computing_molecular_graphics 'Bruker SHELXTL'
_computing_publication_material 'Bruker SHELXTL'
_computing_structure_refinement 'SHELXL-97 (Sheldrick, 1997)'
_computing_structure_solution 'SHELXS-97 (Sheldrick, 1990)'
_diffrn_ambient_temperature 296(2)
_diffrn_detector_area_resol_mean none
_diffrn_measured_fraction_theta_full 0.945
_diffrn_measured_fraction_theta_max 0.945
_diffrn_measurement_device_type 'CCD area detector'
_diffrn_measurement_method 'phi and omega scans'
_diffrn_radiation_monochromator graphite
_diffrn_radiation_source 'fine-focus sealed tube'
_diffrn_radiation_type MoK\a
_diffrn_radiation_wavelength 0.71073
_diffrn_reflns_av_R_equivalents 0.0244
_diffrn_reflns_av_sigmaI/netI 0.0284
_diffrn_reflns_limit_h_max 10
_diffrn_reflns_limit_h_min -9
_diffrn_reflns_limit_k_max 9
_diffrn_reflns_limit_k_min -10
_diffrn_reflns_limit_l_max 16
_diffrn_reflns_limit_l_min -16
_diffrn_reflns_number 10968
_diffrn_reflns_theta_full 27.69
_diffrn_reflns_theta_max 27.69
_diffrn_reflns_theta_min 1.66
_diffrn_standards_decay_% none
_diffrn_standards_interval_count none
_diffrn_standards_interval_time none
_diffrn_standards_number none
_exptl_absorpt_coefficient_mu 1.476
_exptl_absorpt_correction_T_max 0.832
_exptl_absorpt_correction_T_min 0.721
_exptl_absorpt_correction_type empirical
_exptl_absorpt_process_details SADABS
_exptl_crystal_colour black
_exptl_crystal_density_diffrn 1.672
_exptl_crystal_density_meas ?
_exptl_crystal_density_method 'not measured'
_exptl_crystal_description block
_exptl_crystal_F_000 394.0
_exptl_crystal_size_max 0.245
_exptl_crystal_size_mid 0.190
_exptl_crystal_size_min 0.125
_refine_diff_density_max 0.619
_refine_diff_density_min -0.840
_refine_diff_density_rms 0.073
_refine_ls_extinction_coef 0.00
_refine_ls_extinction_expression Fc^*^=kFc[1+0.001xFc^2^\l^3^/sin(2\q)]^-1/4^
_refine_ls_extinction_method SHELXL
_refine_ls_goodness_of_fit_ref 1.078
_refine_ls_hydrogen_treatment mixed
_refine_ls_matrix_type full
_refine_ls_number_parameters 284
_refine_ls_number_reflns 3363
_refine_ls_number_restraints 27
_refine_ls_restrained_S_all 1.096
_refine_ls_R_factor_all 0.0625
_refine_ls_R_factor_gt 0.0447
_refine_ls_shift/su_max 0.042
_refine_ls_shift/su_mean 0.014
_refine_ls_structure_factor_coef Fsqd
_refine_ls_weighting_details 'calc w=1/[\s^2^(Fo^2^)+(0.0815P)^2^+0.3062P] where P=(Fo^2^+2Fc^2^)/3'
_refine_ls_weighting_scheme calc
_refine_ls_wR_factor_gt 0.1302
_refine_ls_wR_factor_ref 0.1416
_reflns_number_gt 2530
_reflns_number_total 3363
_reflns_threshold_expression >2sigma(I)
_cod_data_source_file c2ce06606h.txt
_cod_data_source_block 4
_cod_depositor_comments
;
The following automatic conversions were performed:

'_exptl_crystal_density_meas' value 'not measured' was changed to '?'
- the value is perceived as not measured.

Automatic conversion script
Id: cif_fix_values 3008 2015-01-20 13:52:24Z robertas 
;
_cod_original_sg_symbol_H-M P-1
_cod_database_code 7207646

loop_
_symmetry_equiv_pos_as_xyz
'x, y, z'
'-x, -y, -z'

loop_
_atom_site_label
_atom_site_type_symbol
_atom_site_fract_x
_atom_site_fract_y
_atom_site_fract_z
_atom_site_U_iso_or_equiv
_atom_site_adp_type
_atom_site_occupancy
_atom_site_symmetry_multiplicity
_atom_site_calc_flag
_atom_site_refinement_flags
Cu1 Cu 0.5000 0.0000 0.0000 0.0596(2) Uani 1 2 d S
Cu2 Cu 0.5000 0.5000 0.5000 0.0418(2) Uani 1 2 d S
N14 N 0.7582(4) 0.4858(4) 0.4986(2) 0.0418(6) Uani 1 1 d D
N11 N 0.2350(4) 0.0473(5) 0.0071(3) 0.0612(8) Uani 1 1 d D
N1 N 0.3566(4) 0.0882(4) 0.2832(2) 0.0521(7) Uani 1 1 d .
N2 N 0.4396(4) -0.0308(4) 0.2164(2) 0.0537(7) Uani 1 1 d .
N5 N 0.2639(3) 0.0888(3) 0.4715(2) 0.0423(6) Uani 1 1 d .
N6 N 0.2557(3) -0.0077(3) 0.5618(2) 0.0431(6) Uani 1 1 d .
N4 N 0.4276(4) -0.1723(3) 0.3795(2) 0.0455(6) Uani 1 1 d .
N3 N 0.4817(4) -0.1860(4) 0.2735(2) 0.0498(7) Uani 1 1 d .
C1 C 0.3520(4) -0.0021(4) 0.3820(2) 0.0399(7) Uani 1 1 d .
N9 N -0.0348(4) 0.2611(4) 0.7507(2) 0.0550(8) Uani 1 1 d .
N10 N 0.0398(4) 0.2424(3) 0.6468(2) 0.0492(7) Uani 1 1 d .
N7 N 0.1432(5) 0.0004(4) 0.7505(2) 0.0635(9) Uani 1 1 d .
N13 N 0.6073(4) 0.4051(4) 0.3589(2) 0.0426(6) Uani 1 1 d D
C6 C 0.8809(4) 0.3778(5) 0.4160(3) 0.0485(8) Uani 1 1 d D
C5 C 0.7946(5) 0.4203(5) 0.3201(3) 0.0507(8) Uani 1 1 d D
N12 N 0.4439(5) 0.2606(5) -0.0203(3) 0.0653(9) Uani 1 1 d D
C4 C 0.1479(7) 0.2253(8) 0.0332(7) 0.108(2) Uani 1 1 d D
C3 C 0.2575(9) 0.3379(7) -0.0229(6) 0.1064(19) Uani 1 1 d D
C2 C 0.1499(4) 0.0820(4) 0.6499(2) 0.0400(7) Uani 1 1 d .
N8 N 0.0267(5) 0.1165(4) 0.8122(2) 0.0639(9) Uani 1 1 d .
O1 O 0.3463(4) 0.4476(4) 0.2074(3) 0.0790(9) Uani 1 1 d D
O2 O 0.6842(7) 0.2967(7) 0.1091(4) 0.1415(17) Uani 1 1 d .
H15 H 0.891(4) 0.261(3) 0.451(2) 0.041(9) Uiso 1 1 d D
H17 H 0.774(4) 0.590(3) 0.484(3) 0.040(9) Uiso 1 1 d D
H16 H 0.996(3) 0.394(4) 0.399(3) 0.051(9) Uiso 1 1 d D
H10 H 0.187(6) -0.029(5) 0.061(3) 0.085(15) Uiso 1 1 d D
H12 H 0.602(5) 0.298(3) 0.365(3) 0.043(9) Uiso 1 1 d D
H11 H 0.546(5) 0.437(5) 0.307(2) 0.054(10) Uiso 1 1 d D
H14 H 0.789(5) 0.538(2) 0.286(3) 0.055(10) Uiso 1 1 d D
H18 H 0.784(5) 0.438(5) 0.562(2) 0.051(10) Uiso 1 1 d D
H4 H 0.473(5) 0.294(5) 0.032(3) 0.058(11) Uiso 1 1 d D
H3 H 0.490(9) 0.309(9) -0.086(3) 0.15(3) Uiso 1 1 d D
H2 H 0.255(4) 0.531(4) 0.209(4) 0.085(16) Uiso 1 1 d D
H1 H 0.315(7) 0.357(4) 0.225(6) 0.18(3) Uiso 1 1 d D
H13 H 0.872(5) 0.346(3) 0.269(2) 0.067(11) Uiso 1 1 d D
H5 H 0.219(6) 0.460(2) -0.028(4) 0.079(13) Uiso 1 1 d D
H7 H 0.029(4) 0.270(7) 0.022(4) 0.108(18) Uiso 1 1 d D
H6 H 0.212(11) 0.335(6) -0.083(5) 0.18(4) Uiso 1 1 d D
H9 H 0.223(8) 0.050(7) -0.061(2) 0.101(18) Uiso 1 1 d D
H8 H 0.128(10) 0.292(13) 0.089(8) 0.28(6) Uiso 1 1 d D

loop_
_atom_site_aniso_label
_atom_site_aniso_U_11
_atom_site_aniso_U_22
_atom_site_aniso_U_33
_atom_site_aniso_U_23
_atom_site_aniso_U_13
_atom_site_aniso_U_12
Cu1 0.0334(3) 0.0450(4) 0.0840(5) 0.0015(3) -0.0039(3) -0.0034(3)
Cu2 0.0329(3) 0.0551(4) 0.0385(3) -0.0058(2) -0.0093(2) -0.0131(2)
N14 0.0410(14) 0.0425(15) 0.0433(14) 0.0075(12) -0.0171(11) -0.0158(12)
N11 0.0408(15) 0.078(2) 0.0514(18) 0.0003(17) -0.0047(13) -0.0095(15)
N1 0.0561(16) 0.0422(15) 0.0420(14) 0.0017(12) -0.0053(12) -0.0016(13)
N2 0.0608(17) 0.0483(16) 0.0386(14) 0.0005(12) -0.0066(12) -0.0049(14)
N5 0.0413(13) 0.0364(13) 0.0423(14) 0.0001(11) -0.0112(10) -0.0037(11)
N6 0.0443(14) 0.0370(13) 0.0428(13) 0.0000(11) -0.0104(10) -0.0073(11)
N4 0.0520(15) 0.0377(14) 0.0394(14) 0.0001(11) -0.0088(11) -0.0072(12)
N3 0.0578(16) 0.0416(14) 0.0411(14) -0.0035(12) -0.0074(11) -0.0064(12)
C1 0.0336(14) 0.0398(16) 0.0395(15) -0.0004(12) -0.0074(11) -0.0052(13)
N9 0.0627(18) 0.0485(17) 0.0459(16) -0.0058(13) -0.0071(13) -0.0095(14)
N10 0.0621(17) 0.0363(14) 0.0388(14) -0.0003(11) -0.0096(12) -0.0042(13)
N7 0.078(2) 0.0483(17) 0.0437(16) 0.0061(13) -0.0103(14) -0.0009(16)
N13 0.0400(14) 0.0400(15) 0.0458(14) -0.0033(12) -0.0161(11) -0.0046(12)
C6 0.0338(16) 0.0444(19) 0.061(2) 0.0020(15) -0.0131(14) -0.0064(14)
C5 0.0437(17) 0.051(2) 0.0461(17) -0.0060(15) -0.0019(13) -0.0050(15)
N12 0.072(2) 0.0535(18) 0.058(2) 0.0036(16) -0.0121(17) -0.0105(16)
C4 0.050(3) 0.086(4) 0.146(5) -0.012(4) -0.005(3) 0.021(3)
C3 0.092(4) 0.060(3) 0.146(6) -0.017(3) -0.043(4) 0.023(3)
C2 0.0418(15) 0.0353(15) 0.0392(15) 0.0013(12) -0.0099(12) -0.0093(13)
N8 0.076(2) 0.0602(19) 0.0402(15) 0.0007(14) -0.0046(14) -0.0103(17)
O1 0.0627(18) 0.0513(17) 0.115(3) -0.0001(17) -0.0258(17) -0.0078(15)
O2 0.142(4) 0.163(5) 0.119(3) -0.030(3) -0.029(3) -0.036(4)

loop_
_atom_type_symbol
_atom_type_description
_atom_type_scat_dispersion_real
_atom_type_scat_dispersion_imag
_atom_type_scat_source
C C 0.0033 0.0016 'International Tables Vol C Tables 4.2.6.8 and 6.1.1.4'
H H 0.0000 0.0000 'International Tables Vol C Tables 4.2.6.8 and 6.1.1.4'
N N 0.0061 0.0033 'International Tables Vol C Tables 4.2.6.8 and 6.1.1.4'
O O 0.0106 0.0060 'International Tables Vol C Tables 4.2.6.8 and 6.1.1.4'
Cu Cu 0.3201 1.2651 'International Tables Vol C Tables 4.2.6.8 and 6.1.1.4'

loop_
_geom_angle_atom_site_label_1
_geom_angle_atom_site_label_2
_geom_angle_atom_site_label_3
_geom_angle
_geom_angle_site_symmetry_1
_geom_angle_site_symmetry_3
N11 Cu1 N11 180.0(2) 2_655 .
N11 Cu1 N12 84.20(16) 2_655 2_655
N11 Cu1 N12 95.80(16) . 2_655
N11 Cu1 N12 95.80(16) 2_655 .
N11 Cu1 N12 84.20(16) . .
N12 Cu1 N12 180.0(2) 2_655 .
N13 Cu2 N13 180.000(1) . 2_666
N13 Cu2 N14 95.08(11) . 2_666
N13 Cu2 N14 84.92(11) 2_666 2_666
N13 Cu2 N14 84.92(11) . .
N13 Cu2 N14 95.08(11) 2_666 .
N14 Cu2 N14 180.0 2_666 .
C6 N14 Cu2 108.4(2) . .
C6 N14 H17 111(2) . .
Cu2 N14 H17 111(2) . .
C6 N14 H18 109(3) . .
Cu2 N14 H18 111(3) . .
H17 N14 H18 108(3) . .
C4 N11 Cu1 106.4(4) . .
C4 N11 H10 110(3) . .
Cu1 N11 H10 110(3) . .
C4 N11 H9 106(4) . .
Cu1 N11 H9 107(4) . .
H10 N11 H9 117(5) . .
C1 N1 N2 104.2(3) . .
N3 N2 N1 109.8(2) . .
N6 N5 C1 113.6(2) . .
N5 N6 C2 113.1(2) . .
N3 N4 C1 103.9(2) . .
N2 N3 N4 109.6(3) . .
N1 C1 N4 112.6(3) . .
N1 C1 N5 117.6(3) . .
N4 C1 N5 129.7(3) . .
N8 N9 N10 109.4(3) . .
C2 N10 N9 104.3(2) . .
C2 N7 N8 104.4(3) . .
C5 N13 Cu2 108.4(2) . .
C5 N13 H12 112(2) . .
Cu2 N13 H12 112(2) . .
C5 N13 H11 113(3) . .
Cu2 N13 H11 120(3) . .
H12 N13 H11 90(3) . .
N14 C6 C5 107.7(3) . .
N14 C6 H15 105(2) . .
C5 C6 H15 113(2) . .
N14 C6 H16 110(2) . .
C5 C6 H16 114(2) . .
H15 C6 H16 107(2) . .
N13 C5 C6 108.5(3) . .
N13 C5 H14 108(2) . .
C6 C5 H14 110(2) . .
N13 C5 H13 116(2) . .
C6 C5 H13 107(2) . .
H14 C5 H13 107(2) . .
C3 N12 Cu1 110.1(4) . .
C3 N12 H4 112(3) . .
Cu1 N12 H4 110(3) . .
C3 N12 H3 97(5) . .
Cu1 N12 H3 115(5) . .
H4 N12 H3 112(5) . .
C3 C4 N11 111.4(4) . .
C3 C4 H7 111(3) . .
N11 C4 H7 113(4) . .
C3 C4 H8 81(8) . .
N11 C4 H8 140(6) . .
H7 C4 H8 94.8(18) . .
N12 C3 C4 112.1(5) . .
N12 C3 H5 115(3) . .
C4 C3 H5 125(3) . .
N12 C3 H6 121(5) . .
C4 C3 H6 83(5) . .
H5 C3 H6 94.3(18) . .
N7 C2 N10 112.2(3) . .
N7 C2 N6 119.6(3) . .
N10 C2 N6 128.0(3) . .
N9 N8 N7 109.8(3) . .
H2 O1 H1 109(3) . .

loop_
_geom_bond_atom_site_label_1
_geom_bond_atom_site_label_2
_geom_bond_distance
_geom_bond_site_symmetry_2
Cu1 N11 1.995(3) 2_655
Cu1 N11 1.995(3) .
Cu1 N12 2.014(4) 2_655
Cu1 N12 2.014(4) .
Cu2 N13 1.993(3) .
Cu2 N13 1.993(3) 2_666
Cu2 N14 2.013(3) 2_666
Cu2 N14 2.013(3) .
N14 C6 1.466(4) .
N14 H17 0.877(18) .
N14 H18 0.877(19) .
N11 C4 1.471(7) .
N11 H10 0.92(2) .
N11 H9 0.90(2) .
N1 C1 1.328(4) .
N1 N2 1.329(4) .
N2 N3 1.318(4) .
N5 N6 1.259(4) .
N5 C1 1.403(4) .
N6 C2 1.406(4) .
N4 N3 1.332(4) .
N4 C1 1.335(4) .
N9 N8 1.309(4) .
N9 N10 1.328(4) .
N10 C2 1.326(4) .
N7 C2 1.321(4) .
N7 N8 1.324(4) .
N13 C5 1.471(4) .
N13 H12 0.882(18) .
N13 H11 0.879(19) .
C6 C5 1.498(5) .
C6 H15 0.953(17) .
C6 H16 0.926(17) .
C5 H14 0.968(18) .
C5 H13 0.945(18) .
N12 C3 1.419(7) .
N12 H4 0.885(19) .
N12 H3 0.89(2) .
C4 C3 1.422(10) .
C4 H7 0.93(2) .
C4 H8 0.946(15) .
C3 H5 0.939(14) .
C3 H6 0.95(2) .
O1 H2 0.820(19) .
O1 H1 0.82(2) .
